data_1505693
loop_
_publ_author_name
'Hunger, Jens'
'Beta, Ilir A.'
'B\"ohlig, Heinz'
'Ling, Chris'
'Jobic, Herve'
'Hunger, Bernd'

_publ_section_title
;
 Adsorption structures of water in NaX studied by DRIFT spectroscopy and
 neutron powder diffraction.
;
_journal_issue 1
_journal_name_full 'The journal of physical chemistry. B'
_journal_page_first 342
_journal_page_last 353
_journal_paper_doi 10.1021/jp054636u
_journal_volume 110
_journal_year 2006
_chemical_formula_analytical Na88.1[Al88.1Si103.9O384]
_chemical_formula_sum 'Al2.75 Na2.59 O12 Si3.25'
_chemical_formula_weight 416.99
_chemical_name_common NaX
_chemical_name_systematic ' ?'
_space_group_IT_number 203
_symmetry_cell_setting cubic
_symmetry_space_group_name_Hall '-F 2uv 2vw 3'
_symmetry_space_group_name_H-M 'F d -3 :2'
_audit_creation_date 2005-08-01T20:27
_audit_creation_method 'from EXP file using GSAS2CIF'
_audit_update_record ' 2005-08-01T20:27  Initial CIF as created by GSAS2CIF'
_cell_angle_alpha 90.0
_cell_angle_beta 90.0
_cell_angle_gamma 90.0
_cell_formula_units_Z 32
_cell_length_a 25.09153(18)
_cell_length_b 25.09153
_cell_length_c 25.09153
_cell_measurement_temperature 5
_cell_volume 15797.25(11)
_computing_molecular_graphics 'Diamond 3'
_computing_publication_material EXPGUI
_computing_structure_refinement GSAS
_diffrn_radiation_probe neutron
_diffrn_radiation_wavelength 2.4
_exptl_absorpt_correction_T_max 1.00000
_exptl_absorpt_correction_T_min 1.00000
_exptl_absorpt_process_details
;   GSAS Absorption/surface roughness correction: function number 0
 No correction is applied.
;
_pd_block_id 2005-08-01T20:27|NAX0
_pd_calc_method 'Rietveld Refinement'
_pd_instr_location ' ?'
_pd_meas_2theta_range_inc 0.05
_pd_meas_2theta_range_max 151.2
_pd_meas_2theta_range_min 0.05
_pd_meas_number_of_points 3024
_pd_phase_name NaX-bare
_pd_proc_2theta_range_inc 0.05
_pd_proc_2theta_range_max 151.1218
_pd_proc_2theta_range_min -0.0282
_pd_proc_info_datetime 2005-08-01T20:27:12
_pd_proc_info_excluded_regions ' ?'
_pd_proc_ls_background_function
;   GSAS Background function number 1 with 20 terms.
 Shifted Chebyshev function of 1st kind
      1:    167.632     2:    8.83633     3:    24.5585     4:   -3.99310    
      5:    4.25484     6:   -2.68332     7:   -2.34897     8:  -0.532852    
      9:   -1.09146    10:  -0.722003    11:   0.467596    12:    3.17434    
     13:   -5.01670    14:   -1.21803    15:  -0.756571    16:  -0.776754    
     17:   -3.19565    18:   0.976796    19:   -1.99997    20:  -0.329662    
;
_pd_proc_ls_peak_cutoff 0.00000
_pd_proc_ls_profile_function
;
 CW Profile function number 2 with  18 terms
 Profile coefficients for Simpson's rule integration of pseudovoigt function
 C.J. Howard (1982). J. Appl. Cryst.,15,615-620.
 P. Thompson, D.E. Cox & J.B. Hastings (1987). J. Appl. Cryst.,20,79-83.
 Peak tails are ignored  where the intensity is below 0.0000 times the peak
   Aniso. broadening axis   0.0   0.0   1.0
;
_pd_proc_ls_prof_R_factor 0.0306
_pd_proc_ls_prof_wR_expected 0.0211
_pd_proc_ls_prof_wR_factor 0.0399
_pd_proc_number_of_points 3024
_pd_spec_mounting ' ?'
_refine_ls_goodness_of_fit_all 1.91
_refine_ls_matrix_type full
_refine_ls_number_parameters 60
_refine_ls_number_restraints 1
_refine_ls_R_Fsqd_factor 0.02326
_refine_ls_shift/su_max 0.05
_refine_ls_shift/su_mean 0.01
_reflns_d_resolution_high 1.248
_reflns_d_resolution_low 8.871
_reflns_limit_h_max 20
_reflns_limit_h_min 1
_reflns_limit_k_max 14
_reflns_limit_k_min 0
_reflns_limit_l_max 13
_reflns_limit_l_min 0
_reflns_number_total 367
_cod_data_source_file jp054636usi20050825_095558.cif
_cod_data_source_block NAX0_publ
_cod_depositor_comments
;
The following automatic conversions were performed:

'_geom_bond_publ_flag' value 'N' changed to 'n' according to
/home/saulius/struct/CIF-dictionaries/cif_core.dic dictionary named
'cif_core.dic' version 2.4.1 from 2010-06-29 (130
times).

'_geom_angle_publ_flag' value 'N' changed to 'n' according
to /home/saulius/struct/CIF-dictionaries/cif_core.dic dictionary
named 'cif_core.dic' version 2.4.1 from 2010-06-29 (284 times).

Automatic conversion script
Id: cif_fix_values 1715 2011-07-08 13:25:40Z adriana 
;
_cod_original_cell_volume 15797.25(34)
_cod_original_sg_symbol_Hall 'F d -3'
_cod_original_sg_symbol_H-M 'F d -3'
_cod_database_code 1505693
_gsas_exptl_extinct_corr_t_min 1.00000
_gsas_exptl_extinct_corr_t_max 1.00000

loop_
_symmetry_equiv_pos_site_id
_symmetry_equiv_pos_as_xyz
1 +x,+y,+z
2 +z,+x,+y
3 +y,+z,+x
4 +x+1/4,+y+1/4,-z
5 -z,+x+1/4,+y+1/4
6 +y+1/4,-z,+x+1/4
7 -z+1/4,+x+1/2,-y+3/4
8 -y+3/4,-z+1/4,+x+1/2
9 +y+1/2,-z+1/4,-x+3/4
10 -x+3/4,+y+1/2,-z+1/4
11 -z+1/4,-x+3/4,+y+1/2
12 +x+1/2,-y+3/4,-z+1/4
-1 -x,-y,-z
-2 -z,-x,-y
-3 -y,-z,-x
-4 -x+3/4,-y+3/4,+z
-5 +z,-x+3/4,-y+3/4
-6 -y+3/4,+z,-x+3/4
-7 +z+3/4,-x+1/2,+y+1/4
-8 +y+1/4,+z+3/4,-x+1/2
-9 -y+1/2,+z+3/4,+x+1/4
-10 +x+1/4,-y+1/2,+z+3/4
-11 +z+3/4,+x+1/4,-y+1/2
-12 -x+1/2,+y+1/4,+z+3/4
101 +x,+y+1/2,+z+1/2
102 +z,+x+1/2,+y+1/2
103 +y,+z+1/2,+x+1/2
104 +x+1/4,+y+3/4,-z+1/2
105 -z,+x+3/4,+y+3/4
106 +y+1/4,-z+1/2,+x+3/4
107 -z+1/4,+x,-y+1/4
108 -y+3/4,-z+3/4,+x
109 +y+1/2,-z+3/4,-x+1/4
110 -x+3/4,+y,-z+3/4
111 -z+1/4,-x+1/4,+y
112 +x+1/2,-y+1/4,-z+3/4
-101 -x,-y+1/2,-z+1/2
-102 -z,-x+1/2,-y+1/2
-103 -y,-z+1/2,-x+1/2
-104 -x+3/4,-y+1/4,+z+1/2
-105 +z,-x+1/4,-y+1/4
-106 -y+3/4,+z+1/2,-x+1/4
-107 +z+3/4,-x,+y+3/4
-108 +y+1/4,+z+1/4,-x
-109 -y+1/2,+z+1/4,+x+3/4
-110 +x+1/4,-y,+z+1/4
-111 +z+3/4,+x+3/4,-y
-112 -x+1/2,+y+3/4,+z+1/4
201 +x+1/2,+y,+z+1/2
202 +z+1/2,+x,+y+1/2
203 +y+1/2,+z,+x+1/2
204 +x+3/4,+y+1/4,-z+1/2
205 -z+1/2,+x+1/4,+y+3/4
206 +y+3/4,-z,+x+3/4
207 -z+3/4,+x+1/2,-y+1/4
208 -y+1/4,-z+1/4,+x
209 +y,-z+1/4,-x+1/4
210 -x+1/4,+y+1/2,-z+3/4
211 -z+3/4,-x+3/4,+y
212 +x,-y+3/4,-z+3/4
-201 -x+1/2,-y,-z+1/2
-202 -z+1/2,-x,-y+1/2
-203 -y+1/2,-z,-x+1/2
-204 -x+1/4,-y+3/4,+z+1/2
-205 +z+1/2,-x+3/4,-y+1/4
-206 -y+1/4,+z,-x+1/4
-207 +z+1/4,-x+1/2,+y+3/4
-208 +y+3/4,+z+3/4,-x
-209 -y,+z+3/4,+x+3/4
-210 +x+3/4,-y+1/2,+z+1/4
-211 +z+1/4,+x+1/4,-y
-212 -x,+y+1/4,+z+1/4
301 +x+1/2,+y+1/2,+z
302 +z+1/2,+x+1/2,+y
303 +y+1/2,+z+1/2,+x
304 +x+3/4,+y+3/4,-z
305 -z+1/2,+x+3/4,+y+1/4
306 +y+3/4,-z+1/2,+x+1/4
307 -z+3/4,+x,-y+3/4
308 -y+1/4,-z+3/4,+x+1/2
309 +y,-z+3/4,-x+3/4
310 -x+1/4,+y,-z+1/4
311 -z+3/4,-x+1/4,+y+1/2
312 +x,-y+1/4,-z+1/4
-301 -x+1/2,-y+1/2,-z
-302 -z+1/2,-x+1/2,-y
-303 -y+1/2,-z+1/2,-x
-304 -x+1/4,-y+1/4,+z
-305 +z+1/2,-x+1/4,-y+3/4
-306 -y+1/4,+z+1/2,-x+3/4
-307 +z+1/4,-x,+y+1/4
-308 +y+3/4,+z+1/4,-x+1/2
-309 -y,+z+1/4,+x+1/4
-310 +x+3/4,-y,+z+3/4
-311 +z+1/4,+x+3/4,-y+1/2
-312 -x,+y+3/4,+z+3/4

loop_
_atom_site_type_symbol
_atom_site_label
_atom_site_fract_x
_atom_site_fract_y
_atom_site_fract_z
_atom_site_occupancy
_atom_site_thermal_displace_type
_atom_site_U_iso_or_equiv
_atom_site_symmetry_multiplicity
Si Si1 0.12777(26) -0.05302(29) 0.03660(30) 1.0 Uiso 0.0056(6) 96
Si Si2 -0.05538(34) 0.12249(33) 0.03435(34) 0.0826 Uiso 0.0056(6) 96
Al Al1 -0.05538(34) 0.12249(33) 0.03435(34) 0.9174 Uiso 0.0056(6) 96
O O1 0.10911(20) -0.10429(20) 0.0010(4) 1.0 Uiso 0.03130(33) 96
O O2 0.17593(24) 0.17620(24) -0.03433(13) 1.0 Uiso 0.03130(33) 96
O O3 -0.00281(22) -0.00035(21) 0.14168(11) 1.0 Uiso 0.03130(33) 96
O O4 0.17707(24) 0.17768(25) 0.31922(13) 1.0 Uiso 0.03130(33) 96
Na SI 0.0 0.0 0.0 0.066(17) Uiso 0.0334(18) 16
Na SI' 0.04840(19) 0.04840(19) 0.04840(19) 0.978(14) Uiso 0.0334(18) 32
Na SII 0.23189(20) 0.23189(20) 0.23189(20) 1.0 Uiso 0.0334(18) 32
Na SJ 0.2087(32) 0.052(4) -0.1339(27) 0.081(7) Uiso 0.0334(18) 96
Na SIII 0.375 0.375 0.1422(12) 0.223(10) Uiso 0.0334(18) 48

loop_
_atom_type_symbol
_atom_type_number_in_cell
_atom_type_scat_length_neutron
_atom_type_scat_source
Si 103.93 0.4149 International_Tables_Vol_C
Al 88.07 0.3449 International_Tables_Vol_C
O 384.0 0.5803 International_Tables_Vol_C
Na 82.858 0.3630 International_Tables_Vol_C

loop_
_geom_angle_atom_site_label_1
_geom_angle_atom_site_label_2
_geom_angle_atom_site_label_3
_geom_angle
_geom_angle_site_symmetry_1
_geom_angle_site_symmetry_3
_geom_angle_publ_flag
O1 Si1 O2 106.8(5) 1_555 -206_444 n
O1 Si1 O3 111.4(6) 1_555 2_555 n
O1 Si1 O4 109.6(5) 1_555 209_343 n
O1 Si1 SII 126.4(5) 1_555 -105_566 n
O1 Si1 SJ 67.4(21) 1_555 -206_556 n
O1 Si1 SIII 79.6(6) 1_555 206_454 n
O2 Si1 O3 105.9(4) -206_444 2_555 n
O2 Si1 O4 112.0(5) -206_444 209_343 n
O2 Si1 SII 124.9(4) -206_566 -105_566 n
O2 Si1 SJ 134.3(15) -206_556 -206_556 n
O2 Si1 SIII 77.9(4) -206_556 206_454 n
O3 Si1 O4 111.0(4) 2_555 209_343 n
O3 Si1 SII 45.53(21) 2_555 -105_566 n
O3 Si1 SJ 118.6(15) 2_555 -206_556 n
O3 Si1 SIII 166.0(4) 2_555 206_454 n
O4 Si1 SII 65.50(25) 209_465 -105_566 n
O4 Si1 SJ 43.3(21) 209_455 -206_556 n
O4 Si1 SIII 55.70(27) 209_455 206_454 n
SII Si1 SJ 84.0(18) -105_556 -206_556 n
SII Si1 SIII 121.10(25) -105_556 206_454 n
SJ Si1 SIII 56.4(14) -206_556 206_454 n
O1 Si2 O2 111.9(5) -1_555 -105_444 n
O1 Si2 O3 115.6(6) -1_555 3_555 n
O1 Si2 O4 110.5(5) -1_555 107_433 n
O1 Si2 SI' 123.4(4) -1_555 1_555 n
O1 Si2 SJ 75.2(17) -1_555 2_555 n
O1 Si2 SIII 80.3(6) -1_555 105_544 n
O2 Si2 O3 105.8(5) -105_444 3_555 n
O2 Si2 O4 108.7(5) -105_444 107_433 n
O2 Si2 SI' 41.56(25) -105_444 1_555 n
O2 Si2 SJ 131.1(16) -105_556 2_555 n
O2 Si2 SIII 78.7(4) -105_556 105_544 n
O3 Si2 O4 103.9(5) 3_555 107_433 n
O3 Si2 SI' 64.86(29) 3_555 1_555 n
O3 Si2 SJ 114.2(13) 3_555 2_555 n
O3 Si2 SIII 159.0(5) 3_555 105_544 n
O4 Si2 SI' 124.6(4) 107_433 1_555 n
O4 Si2 SJ 36.1(18) 107_545 2_555 n
O4 Si2 SIII 55.90(29) 107_545 105_544 n
SI' Si2 SJ 160.6(18) 1_555 2_555 n
SI' Si2 SIII 119.5(4) 1_555 105_544 n
SJ Si2 SIII 54.2(14) 2_555 105_544 n
O1 Al1 O2 111.9(5) -1_555 -105_444 n
O1 Al1 O3 115.6(6) -1_555 3_555 n
O1 Al1 O4 110.5(5) -1_555 107_433 n
O1 Al1 SI' 123.4(4) -1_555 1_555 n
O1 Al1 SII 127.2(5) -1_555 107_555 n
O1 Al1 SJ 75.2(17) -1_555 2_555 n
O1 Al1 SIII 80.3(6) -1_555 105_544 n
O2 Al1 O3 105.8(5) -105_444 3_555 n
O2 Al1 O4 108.7(5) -105_444 107_433 n
O2 Al1 SI' 41.56(25) -105_444 1_555 n
O2 Al1 SII 120.1(4) -105_566 107_555 n
O2 Al1 SJ 131.1(16) -105_556 2_555 n
O2 Al1 SIII 78.7(4) -105_556 105_544 n
O3 Al1 O4 103.9(5) 3_555 107_433 n
O3 Al1 SI' 64.86(29) 3_555 1_555 n
O3 Al1 SII 42.69(22) 3_555 107_555 n
O3 Al1 SJ 114.2(13) 3_555 2_555 n
O3 Al1 SIII 159.0(5) 3_555 105_544 n
O4 Al1 SI' 124.6(4) 107_433 1_555 n
O4 Al1 SII 61.25(28) 107_555 107_555 n
O4 Al1 SJ 36.1(18) 107_545 2_555 n
O4 Al1 SIII 55.90(29) 107_545 105_544 n
SI' Al1 SII 92.38(28) 1_555 107_555 n
SI' Al1 SJ 160.6(18) 1_555 2_555 n
SI' Al1 SIII 119.5(4) 1_555 105_544 n
SII Al1 SJ 77.6(13) 107_545 2_555 n
SII Al1 SIII 117.04(29) 107_545 105_544 n
SJ Al1 SIII 54.2(14) 2_555 105_544 n
Si1 O1 Si2 137.18(34) 1_555 -1_555 n
Si1 O1 Al1 137.18(34) 1_555 -1_555 n
Si1 O1 SJ 76.3(17) 1_555 -206_556 n
Si2 O1 Al1 0.0 -1_555 -1_555 n
Si2 O1 SJ 146.1(17) -1_555 -206_556 n
Al1 O1 SJ 146.1(17) -1_555 -206_556 n
Si1 O2 Si2 142.04(33) 111_533 208_443 n
Si1 O2 Al1 142.04(33) 111_443 208_353 n
Si1 O2 SI 104.2(4) 111_433 4_555 n
Si1 O2 SI' 108.5(4) 111_433 111_433 n
Si2 O2 Al1 0.0 208_353 208_353 n
Si2 O2 SI 101.1(4) 208_343 4_555 n
Si2 O2 SI' 109.5(4) 208_343 111_433 n
Al1 O2 SI 101.1(4) 208_343 4_555 n
Al1 O2 SI' 109.5(4) 208_343 111_433 n
SI O2 SI' 48.25(22) 4_555 111_433 n
Si1 O3 Si2 145.37(33) 3_555 2_555 n
Si1 O3 Al1 145.37(33) 3_555 2_555 n
Si1 O3 SII 105.61(34) 3_555 111_555 n
Si2 O3 Al1 0.0 2_555 2_555 n
Si2 O3 SII 107.6(4) 2_555 111_555 n
Al1 O3 SII 107.6(4) 2_555 111_555 n
Si1 O4 Si2 147.5(4) 107_533 209_443 n
Si1 O4 Al1 147.5(4) 107_443 209_353 n
Si1 O4 SJ 100.8(33) 107_545 312_446 n
Si1 O4 SIII 93.8(4) 107_545 -112_656 n
Si2 O4 Al1 0.0 209_353 209_353 n
Si2 O4 SJ 111.6(33) 209_455 312_446 n
Si2 O4 SIII 91.4(4) 209_455 -112_656 n
Al1 O4 SJ 111.6(33) 209_455 312_446 n
Al1 O4 SIII 91.4(4) 209_455 -112_656 n
SJ O4 SIII 74.9(20) 312_446 -112_656 n
O2 SI O2 179.9802 105_544 -105_444 n
O2 SI O2 88.15(10) 105_544 206_454 n
O2 SI O2 91.85(10) 105_544 -206_444 n
O2 SI O2 88.15(10) 105_544 304_445 n
O2 SI O2 91.85(10) 105_544 -304_444 n
O2 SI SI' 126.56(7) 105_544 1_555 n
O2 SI SI' 53.44(7) 105_544 -1_555 n
O2 SI O2 91.85(10) -105_444 206_454 n
O2 SI O2 88.15(10) -105_444 -206_444 n
O2 SI O2 91.85(10) -105_444 304_445 n
O2 SI O2 88.15(10) -105_444 -304_444 n
O2 SI SI' 53.44(7) -105_444 1_555 n
O2 SI SI' 126.56(7) -105_444 -1_555 n
O2 SI O2 179.9802 206_454 -206_444 n
O2 SI O2 88.15(10) 206_454 304_445 n
O2 SI O2 91.85(10) 206_454 -304_444 n
O2 SI SI' 126.56(7) 206_454 1_555 n
O2 SI SI' 53.44(7) 206_454 -1_555 n
O2 SI O2 91.85(10) -206_444 304_445 n
O2 SI O2 88.15(10) -206_444 -304_444 n
O2 SI SI' 53.44(7) -206_444 1_555 n
O2 SI SI' 126.56(7) -206_444 -1_555 n
O2 SI O2 179.9802 304_445 -304_444 n
O2 SI SI' 126.56(7) 304_445 1_555 n
O2 SI SI' 53.44(7) 304_445 -1_555 n
O2 SI SI' 53.44(7) -304_444 1_555 n
O2 SI SI' 126.56(7) -304_444 -1_555 n
SI' SI SI' 180.0 1_555 -1_555 n
Si2 SI' Si2 116.22(13) 1_555 2_555 n
Si2 SI' Si2 116.22(13) 1_555 3_555 n
Si2 SI' Al1 0.0 1_555 1_555 n
Si2 SI' Al1 116.22(13) 1_555 2_555 n
Si2 SI' Al1 116.22(13) 1_555 3_555 n
Si2 SI' O2 28.97(24) 1_555 -105_444 n
Si2 SI' O2 142.01(28) 1_555 -206_444 n
Si2 SI' O2 88.12(26) 1_555 -304_444 n
Si2 SI' SI 78.64(20) 1_555 1_555 n
Si2 SI' Si2 116.22(13) 2_555 3_555 n
Si2 SI' Al1 116.22(13) 2_555 1_555 n
Si2 SI' Al1 0.0 2_555 2_555 n
Si2 SI' Al1 116.22(13) 2_555 3_555 n
Si2 SI' O2 88.12(26) 2_555 -105_444 n
Si2 SI' O2 28.97(24) 2_555 -206_444 n
Si2 SI' O2 142.01(28) 2_555 -304_444 n
Si2 SI' SI 78.64(20) 2_555 1_555 n
Si2 SI' Al1 116.22(13) 3_555 1_555 n
Si2 SI' Al1 116.22(13) 3_555 2_555 n
Si2 SI' Al1 0.0 3_555 3_555 n
Si2 SI' O2 142.01(28) 3_555 -105_444 n
Si2 SI' O2 88.12(26) 3_555 -206_444 n
Si2 SI' O2 28.97(24) 3_555 -304_444 n
Si2 SI' SI 78.64(20) 3_555 1_555 n
Al1 SI' Al1 116.22(13) 1_555 2_555 n
Al1 SI' Al1 116.22(13) 1_555 3_555 n
Al1 SI' O2 28.97(24) 1_555 -105_444 n
Al1 SI' O2 142.01(28) 1_555 -206_444 n
Al1 SI' O2 88.12(26) 1_555 -304_444 n
Al1 SI' SI 78.64(20) 1_555 1_555 n
Al1 SI' Al1 116.22(13) 2_555 3_555 n
Al1 SI' O2 88.12(26) 2_555 -105_444 n
Al1 SI' O2 28.97(24) 2_555 -206_444 n
Al1 SI' O2 142.01(28) 2_555 -304_444 n
Al1 SI' SI 78.64(20) 2_555 1_555 n
Al1 SI' O2 142.01(28) 3_555 -105_444 n
Al1 SI' O2 88.12(26) 3_555 -206_444 n
Al1 SI' O2 28.97(24) 3_555 -304_444 n
Al1 SI' SI 78.64(20) 3_555 1_555 n
O2 SI' O2 116.01(15) -105_444 -206_444 n
O2 SI' O2 116.01(15) -105_444 -304_444 n
O2 SI' SI 78.32(23) -105_444 1_555 n
O2 SI' O2 116.01(15) -206_444 -304_444 n
O2 SI' SI 78.32(23) -206_444 1_555 n
O2 SI' SI 78.32(23) -304_444 1_555 n
Si1 SII Si1 114.73(15) 107_434 208_344 n
Si1 SII Si1 114.73(15) 107_434 312_335 n
Si1 SII Al1 153.40(33) 107_443 111_443 n
Si1 SII Al1 58.10(13) 107_443 209_353 n
Si1 SII Al1 58.37(14) 107_443 310_344 n
Si1 SII O3 86.17(23) 107_433 -105_444 n
Si1 SII O3 28.86(22) 107_433 -206_444 n
Si1 SII O3 136.47(32) 107_433 -304_444 n
Si1 SII Si1 114.73(15) 208_344 312_335 n
Si1 SII Al1 58.37(14) 208_353 111_443 n
Si1 SII Al1 153.40(33) 208_353 209_353 n
Si1 SII Al1 58.10(13) 208_353 310_344 n
Si1 SII O3 136.47(32) 208_343 -105_444 n
Si1 SII O3 86.17(23) 208_343 -206_444 n
Si1 SII O3 28.86(22) 208_343 -304_444 n
Si1 SII Al1 58.10(13) 312_344 111_443 n
Si1 SII Al1 58.37(14) 312_344 209_353 n
Si1 SII Al1 153.40(33) 312_344 310_344 n
Si1 SII O3 28.86(22) 312_334 -105_444 n
Si1 SII O3 136.47(32) 312_334 -206_444 n
Si1 SII O3 86.17(23) 312_334 -304_444 n
Al1 SII Al1 115.01(16) 111_443 209_353 n
Al1 SII Al1 115.01(16) 111_443 310_344 n
Al1 SII O3 85.50(23) 111_433 -105_444 n
Al1 SII O3 137.32(34) 111_433 -206_444 n
Al1 SII O3 29.75(22) 111_433 -304_444 n
Al1 SII Al1 115.01(16) 209_353 310_344 n
Al1 SII O3 29.75(22) 209_343 -105_444 n
Al1 SII O3 85.50(23) 209_343 -206_444 n
Al1 SII O3 137.32(34) 209_343 -304_444 n
Al1 SII O3 137.32(34) 310_334 -105_444 n
Al1 SII O3 29.75(22) 310_334 -206_444 n
Al1 SII O3 85.50(23) 310_334 -304_444 n
O3 SII O3 110.80(22) -105_444 -206_444 n
O3 SII O3 110.80(22) -105_444 -304_444 n
O3 SII O3 110.80(22) -206_444 -304_444 n
Si1 SJ Si2 68.2(15) 111_533 3_555 n
Si1 SJ Al1 68.2(15) 111_443 3_555 n
Si1 SJ O1 36.3(12) 111_433 111_433 n
Si1 SJ O4 35.9(16) 111_433 312_334 n
Si1 SJ SJ 146(4) 111_545 105_544 n
Si1 SJ SJ 95(4) 111_545 -108_656 n
Si1 SJ SIII 70.4(18) 111_545 304_445 n
Si2 SJ Al1 0.0 3_555 3_555 n
Si2 SJ O1 103.3(22) 3_555 111_433 n
Si2 SJ O4 32.4(18) 3_555 312_334 n
Si2 SJ SJ 78.7(34) 3_555 105_544 n
Si2 SJ SJ 161(4) 3_555 -108_656 n
Si2 SJ SIII 66.4(16) 3_555 304_445 n
Al1 SJ O1 103.3(22) 3_555 111_433 n
Al1 SJ O4 32.4(18) 3_555 312_334 n
Al1 SJ SJ 78.7(34) 3_555 105_544 n
Al1 SJ SJ 161(4) 3_555 -108_656 n
Al1 SJ SIII 66.4(16) 3_555 304_445 n
O1 SJ O4 71.6(28) 111_433 312_334 n
O1 SJ SJ 163(4) 111_545 105_544 n
O1 SJ SJ 58.5(31) 111_545 -108_656 n
O1 SJ SIII 75.7(22) 111_545 304_445 n
O4 SJ SJ 111(5) 312_446 105_544 n
O4 SJ SJ 130(5) 312_446 -108_656 n
O4 SJ SIII 64.7(19) 312_446 304_445 n
SJ SJ SJ 116.5(14) 105_544 -108_656 n
SJ SJ SIII 90.1(33) 105_544 304_445 n
SJ SJ SIII 100(4) -108_656 304_445 n
Si1 SIII Si1 89.5(8) -211_455 -302_445 n
Si1 SIII Si2 60.7(5) -211_554 -108_644 n
Si1 SIII Si2 60.5(5) -211_554 -303_544 n
Si1 SIII Al1 60.7(5) -211_464 -108_554 n
Si1 SIII Al1 60.5(5) -211_464 -303_454 n
Si1 SIII O4 82.2(8) -211_454 -10_554 n
Si1 SIII O4 30.46(32) -211_454 -12_554 n
Si1 SIII SJ 119.4(20) -211_566 4_555 n
Si1 SIII SJ 53.3(17) -211_566 -301_556 n
Si1 SIII Si2 60.5(5) -302_544 -108_644 n
Si1 SIII Si2 60.7(5) -302_544 -303_544 n
Si1 SIII Al1 60.5(5) -302_454 -108_554 n
Si1 SIII Al1 60.7(5) -302_454 -303_454 n
Si1 SIII O4 30.46(32) -302_444 -10_554 n
Si1 SIII O4 82.2(8) -302_444 -12_554 n
Si1 SIII SJ 53.3(17) -302_556 4_555 n
Si1 SIII SJ 119.4(20) -302_556 -301_556 n
Si2 SIII Si2 92.5(8) -108_644 -303_544 n
Si2 SIII Al1 0.0 -108_554 -108_554 n
Si2 SIII Al1 92.5(8) -108_554 -303_454 n
Si2 SIII O4 32.73(33) -108_544 -10_554 n
Si2 SIII O4 82.5(8) -108_544 -12_554 n
Si2 SIII SJ 59.4(19) -108_656 4_555 n
Si2 SIII SJ 113.9(19) -108_656 -301_556 n
Si2 SIII Al1 92.5(8) -303_454 -108_554 n
Si2 SIII Al1 0.0 -303_454 -303_454 n
Si2 SIII O4 82.5(8) -303_444 -10_554 n
Si2 SIII O4 32.73(33) -303_444 -12_554 n
Si2 SIII SJ 113.9(19) -303_556 4_555 n
Si2 SIII SJ 59.4(19) -303_556 -301_556 n
Al1 SIII Al1 92.5(8) -108_554 -303_454 n
Al1 SIII O4 32.73(33) -108_544 -10_554 n
Al1 SIII O4 82.5(8) -108_544 -12_554 n
Al1 SIII SJ 59.4(19) -108_656 4_555 n
Al1 SIII SJ 113.9(19) -108_656 -301_556 n
Al1 SIII O4 82.5(8) -303_444 -10_554 n
Al1 SIII O4 32.73(33) -303_444 -12_554 n
Al1 SIII SJ 113.9(19) -303_556 4_555 n
Al1 SIII SJ 59.4(19) -303_556 -301_556 n
O4 SIII O4 90.8(10) -10_554 -12_554 n
O4 SIII SJ 40.5(14) -10_666 4_555 n
O4 SIII SJ 130.9(19) -10_666 -301_556 n
O4 SIII SJ 130.9(19) -12_666 4_555 n
O4 SIII SJ 40.5(14) -12_666 -301_556 n
SJ SIII SJ 171.4(32) 4_555 -301_556 n

loop_
_geom_bond_atom_site_label_1
_geom_bond_atom_site_label_2
_geom_bond_distance
_geom_bond_site_symmetry_2
_geom_bond_publ_flag
Si1 Al1 3.083(7) -1_555 n
Si1 O1 1.635(10) 1_555 n
Si1 O2 1.714(10) -206_454 n
Si1 O3 1.603(10) 2_555 n
Si1 O4 1.601(10) 209_555 n
Si1 SI 3.591(7) 1_555 n
Si1 SI' 3.245(7) 1_555 n
Si1 SII 3.198(7) -105_544 n
Si1 SJ 2.68(8) -206_454 n
Si1 SIII 3.152(23) 206_454 n
Si2 O1 1.677(11) -1_555 n
Si2 O2 1.654(12) -105_544 n
Si2 O3 1.734(11) 3_555 n
Si2 O4 1.704(11) 107_555 n
Si2 SI 3.481(8) 1_555 n
Si2 SI' 3.219(9) 1_555 n
Si2 SII 3.332(8) 107_555 n
Si2 SJ 2.96(8) 2_555 n
Si2 SIII 3.151(23) 105_544 n
Al1 Si1 3.083(7) -1_555 n
Al1 O1 1.677(11) -1_555 n
Al1 O2 1.654(12) -105_544 n
Al1 O3 1.734(11) 3_555 n
Al1 O4 1.704(11) 107_555 n
Al1 SI 3.481(8) 1_555 n
Al1 SI' 3.219(9) 1_555 n
Al1 SII 3.332(8) 107_555 n
Al1 SJ 2.96(8) 2_555 n
Al1 SIII 3.151(23) 105_544 n
O1 Si1 1.635(10) 1_555 n
O1 Si2 1.677(11) -1_555 n
O1 Al1 1.677(11) -1_555 n
O1 SJ 3.01(10) -2_555 n
O1 SJ 2.55(10) -206_454 n
O2 Si1 1.714(10) 111_555 n
O2 Si2 1.654(12) 208_555 n
O2 Al1 1.654(12) 208_555 n
O2 SI 2.761(4) 4_555 n
O2 SI' 2.265(4) 111_555 n
O3 Si1 1.603(10) 3_555 n
O3 Si2 1.734(11) 2_555 n
O3 Al1 1.734(11) 2_555 n
O3 SI' 2.9370(33) 1_555 n
O3 SII 2.369(4) 111_555 n
O4 Si1 1.601(10) 107_555 n
O4 Si2 1.704(11) 209_555 n
O4 Al1 1.704(11) 209_555 n
O4 SII 2.923(4) 1_555 n
O4 SJ 1.87(6) 312_555 n
O4 SIII 2.610(22) -112_534 n
SI Si1 3.591(7) 1_555 n
SI Si1 3.591(7) 2_555 n
SI Si1 3.591(7) 3_555 n
SI Si1 3.591(7) -1_555 n
SI Si1 3.591(7) -2_555 n
SI Si1 3.591(7) -3_555 n
SI Si2 3.481(8) 1_555 n
SI Si2 3.481(8) 2_555 n
SI Si2 3.481(8) 3_555 n
SI Si2 3.481(8) -1_555 n
SI Si2 3.481(8) -2_555 n
SI Si2 3.481(8) -3_555 n
SI Al1 3.481(8) 1_555 n
SI Al1 3.481(8) 2_555 n
SI Al1 3.481(8) 3_555 n
SI Al1 3.481(8) -1_555 n
SI Al1 3.481(8) -2_555 n
SI Al1 3.481(8) -3_555 n
SI O2 2.761(4) 105_544 n
SI O2 2.761(4) -105_544 n
SI O2 2.761(4) 206_454 n
SI O2 2.761(4) -206_454 n
SI O2 2.761(4) 304_445 n
SI O2 2.761(4) -304_445 n
SI SI' 2.104(8) 1_555 n
SI SI' 2.104(8) -1_555 n
SI' Si1 3.245(7) 1_555 n
SI' Si1 3.245(7) 2_555 n
SI' Si1 3.245(7) 3_555 n
SI' Si2 3.219(9) 1_555 n
SI' Si2 3.219(9) 2_555 n
SI' Si2 3.219(9) 3_555 n
SI' Al1 3.219(9) 1_555 n
SI' Al1 3.219(9) 2_555 n
SI' Al1 3.219(9) 3_555 n
SI' O2 2.265(4) -105_544 n
SI' O2 2.265(4) -206_454 n
SI' O2 2.265(4) -304_445 n
SI' O3 2.9370(33) 1_555 n
SI' O3 2.9370(33) 2_555 n
SI' O3 2.9370(33) 3_555 n
SI' SI 2.104(8) 1_555 n
SII Si1 3.198(7) 107_555 n
SII Si1 3.198(7) 208_555 n
SII Si1 3.198(7) 312_555 n
SII Si2 3.332(8) 111_555 n
SII Si2 3.332(8) 209_555 n
SII Si2 3.332(8) 310_555 n
SII Al1 3.332(8) 111_555 n
SII Al1 3.332(8) 209_555 n
SII Al1 3.332(8) 310_555 n
SII O3 2.369(4) -105_544 n
SII O3 2.369(4) -206_454 n
SII O3 2.369(4) -304_445 n
SII O4 2.923(4) 1_555 n
SII O4 2.923(4) 2_555 n
SII O4 2.923(4) 3_555 n
SII SJ 3.95(7) 107_555 n
SII SJ 3.95(7) 208_555 n
SII SJ 3.95(7) 312_555 n
SJ Si1 2.68(8) 111_555 n
SJ Si2 2.96(8) 3_555 n
SJ Al1 2.96(8) 3_555 n
SJ O1 3.01(10) -3_555 n
SJ O1 2.55(10) 111_555 n
SJ O4 1.87(6) 312_555 n
SJ SII 3.95(7) -105_544 n
SJ SJ 3.41(7) 105_544 n
SJ SJ 3.41(7) -108_544 n
SJ SIII 2.79(6) 304_445 n
SIII Si1 3.152(23) -211_454 n
SIII Si1 3.152(23) -302_445 n
SIII Si2 3.151(23) -108_544 n
SIII Si2 3.151(23) -303_445 n
SIII Al1 3.151(23) -108_544 n
SIII Al1 3.151(23) -303_445 n
SIII O4 2.610(22) -10_554 n
SIII O4 2.610(22) -12_554 n
SIII SJ 2.79(6) 4_555 n
SIII SJ 2.79(6) -301_445 n
